data_8101934
loop_
_publ_author_name
'Frey, W.'
'Shaw, D.'
'J\'egou, A.'
'J\"ager, V.'

_publ_section_title
;
Crystal structure of dimethyl (2S,3R,3aS,4S,5R,6R)-6-iodomethyl-4,
5-isopropylidenedioxy-hexahydro-pyrrolo[1,2-b]pyrazole-2,3-dicarboxylate, 
C~14~H~21~IN~2~O~6~
;
_journal_issue 1
_journal_name_full 'Zeitschrift f\"ur Kristallographie - New Crystal Structures'
_journal_page_first 87
_journal_page_last 88
_journal_volume 221
_journal_year 2006
_chemical_formula_sum 'C14 H21 I N2 O6'
_chemical_formula_weight 440.23
_chemical_melting_point 376.5(5)
_chemical_name_systematic
; 
dimethyl (2S,3R,3aS,4S,5R,6R)-6-iodomethyl-4,5-isopropylidenedioxy-
hexahydropyrrolo[1,2-b]pyrazole-2,3-dicarboxylate
;
_space_group_IT_number 19
_symmetry_cell_setting orthorhombic
_symmetry_space_group_name_Hall 'P 2ac 2ab'
_symmetry_space_group_name_H-M 'P 21 21 21'
_atom_sites_solution_hydrogens geom
_atom_sites_solution_primary direct
_atom_sites_solution_secondary difmap
_audit_creation_method SHELXL-97
_cell_angle_alpha 90.00
_cell_angle_beta 90.00
_cell_angle_gamma 90.00
_cell_formula_units_Z 4
_cell_length_a 9.7480(10)
_cell_length_b 11.701(2)
_cell_length_c 15.552(2)
_cell_measurement_reflns_used 25
_cell_measurement_temperature 293(2)
_cell_measurement_theta_max 17.5
_cell_measurement_theta_min 13.5
_cell_volume 1773.9(4)
_computing_cell_refinement 'Siemens P3/PC Data Collection System'
_computing_data_collection 'Siemens P3/PC Data Collection System'
_computing_data_reduction 'SHELXTL-plus, XDISK (Sheldrick, 1991)'
_computing_molecular_graphics 'SHELXTL-plus, XP (Sheldrick, 1991)'
_computing_structure_refinement 'SHELXL-97 (Sheldrick, 1997)'
_computing_structure_solution 'SHELXS-97 (Sheldrick, 1990)'
_diffrn_ambient_temperature 293(2)
_diffrn_measured_fraction_theta_full 0.907
_diffrn_measured_fraction_theta_max 0.907
_diffrn_measurement_device_type 'Nicolet P3'
_diffrn_measurement_method Wyckoff
_diffrn_radiation_monochromator graphite
_diffrn_radiation_source 'fine-focus sealed tube'
_diffrn_radiation_type MoK\a
_diffrn_radiation_wavelength 0.71073
_diffrn_reflns_av_R_equivalents 0.0000
_diffrn_reflns_av_sigmaI/netI 0.0271
_diffrn_reflns_limit_h_max 11
_diffrn_reflns_limit_h_min 0
_diffrn_reflns_limit_k_max 13
_diffrn_reflns_limit_k_min 0
_diffrn_reflns_limit_l_max 18
_diffrn_reflns_limit_l_min 0
_diffrn_reflns_number 1629
_diffrn_reflns_theta_full 25.00
_diffrn_reflns_theta_max 25.00
_diffrn_reflns_theta_min 2.18
_diffrn_standards_interval_count 50
_diffrn_standards_number 3
_exptl_absorpt_coefficient_mu 1.835
_exptl_absorpt_correction_type psi-scan
_exptl_crystal_colour colorless
_exptl_crystal_density_diffrn 1.648
_exptl_crystal_density_method 'not measured'
_exptl_crystal_description needle
_exptl_crystal_F_000 880
_exptl_crystal_size_max 1.0
_exptl_crystal_size_mid 0.2
_exptl_crystal_size_min 0.1
_refine_diff_density_max 1.553
_refine_diff_density_min -1.294
_refine_diff_density_rms 0.085
_refine_ls_abs_structure_details 'Flack H D (1983), Acta Cryst. A39, 876-881'
_refine_ls_abs_structure_Flack 0.04(6)
_refine_ls_extinction_coef 0.0047(7)
_refine_ls_extinction_expression Fc^*^=kFc[1+0.001xFc^2^\l^3^/sin(2\q)]^-1/4^
_refine_ls_extinction_method SHELXL
_refine_ls_goodness_of_fit_ref 1.014
_refine_ls_hydrogen_treatment mixed
_refine_ls_matrix_type full
_refine_ls_number_parameters 209
_refine_ls_number_reflns 1629
_refine_ls_number_restraints 0
_refine_ls_restrained_S_all 1.014
_refine_ls_R_factor_all 0.0601
_refine_ls_R_factor_gt 0.0495
_refine_ls_shift/su_max 0.000
_refine_ls_shift/su_mean 0.000
_refine_ls_structure_factor_coef Fsqd
_refine_ls_weighting_details 'calc w=1/[\s^2^(Fo^2^)+(0.0464P)^2^+7.2551P] where P=(Fo^2^+2Fc^2^)/3'
_refine_ls_weighting_scheme calc
_refine_ls_wR_factor_gt 0.1134
_refine_ls_wR_factor_ref 0.1204
_reflns_number_gt 1422
_reflns_number_total 1629
_reflns_threshold_expression >2sigma(I)
_cod_data_source_file 1267-1729.cff
_cod_data_source_block wf469dsh
_cod_depositor_comments
;
The following automatic conversions were performed:

'_chemical_melting_point' value '376-377 K' was changed to '376.5(5)'
- the average value was taken and precision was estimated.

Automatic conversion script
Id: cif_fix_values 1569 2011-02-09 13:29:24Z adriana 
;
_cod_original_sg_symbol_H-M P2(1)2(1)2(1)
_cod_database_code 8101934

loop_
_symmetry_equiv_pos_as_xyz
'x, y, z'
'-x+1/2, -y, z+1/2'
'-x, y+1/2, -z+1/2'
'x+1/2, -y+1/2, -z'

loop_
_atom_site_label
_atom_site_type_symbol
_atom_site_fract_x
_atom_site_fract_y
_atom_site_fract_z
_atom_site_U_iso_or_equiv
_atom_site_adp_type
_atom_site_occupancy
_atom_site_symmetry_multiplicity
_atom_site_Wyckoff_symbol
_atom_site_calc_flag
_atom_site_refinement_flags
_atom_site_disorder_assembly
_atom_site_disorder_group
N1 N 0.1656(8) -0.0896(7) 0.8896(5) 0.0398(18) Uani 1 4 a d . . .
C2 C 0.1987(10) -0.1344(7) 0.9753(6) 0.038(2) Uani 1 4 a d . . .
H2 H 0.1145 -0.1445 1.0088 0.046 Uiso 1 4 a calc R . .
C3 C 0.2896(12) -0.0447(8) 1.0173(6) 0.044(2) Uani 1 4 a d . . .
H3 H 0.3728 -0.0807 1.0400 0.053 Uiso 1 4 a calc R . .
O4 O 0.2290(11) 0.0236(6) 1.0808(5) 0.067(2) Uani 1 4 a d . . .
C5 C 0.1793(13) 0.1268(9) 1.0443(7) 0.056(3) Uani 1 4 a d . . .
C51 C 0.2266(17) 0.2225(11) 1.1020(9) 0.080(4) Uani 1 4 a d . . .
H51A H 0.1949 0.2942 1.0794 0.120 Uiso 1 4 a calc R . .
H51B H 0.3250 0.2228 1.1046 0.120 Uiso 1 4 a calc R . .
H51C H 0.1900 0.2115 1.1587 0.120 Uiso 1 4 a calc R . .
C52 C 0.0295(14) 0.1236(14) 1.0315(13) 0.099(5) Uani 1 4 a d . . .
H52A H -0.0004 0.1945 1.0067 0.148 Uiso 1 4 a calc R . .
H52B H -0.0152 0.1124 1.0858 0.148 Uiso 1 4 a calc R . .
H52C H 0.0065 0.0618 0.9935 0.148 Uiso 1 4 a calc R . .
O6 O 0.2494(9) 0.1372(5) 0.9631(5) 0.061(2) Uani 1 4 a d . . .
C7 C 0.3273(10) 0.0393(8) 0.9452(6) 0.044(2) Uani 1 4 a d . . .
H7 H 0.4257 0.0564 0.9455 0.052 Uiso 1 4 a calc R . .
C8 C 0.2852(10) -0.0199(7) 0.8625(6) 0.0350(19) Uani 1 4 a d . . .
H8 H 0.3593 -0.0704 0.8432 0.042 Uiso 1 4 a calc R . .
C9 C 0.2403(11) 0.0554(8) 0.7890(6) 0.049(2) Uani 1 4 a d . . .
H9A H 0.1639 0.1024 0.8075 0.059 Uiso 1 4 a calc R . .
H9B H 0.2088 0.0078 0.7419 0.059 Uiso 1 4 a calc R . .
I10 I 0.40255(10) 0.16344(7) 0.74442(6) 0.0804(4) Uani 1 4 a d . . .
N11 N 0.1435(9) -0.1832(6) 0.8335(6) 0.050(2) Uani 1 4 a d . . .
H11 H 0.0644 -0.2021 0.8353 0.060 Uiso 1 4 a d . . .
C12 C 0.2252(10) -0.2811(8) 0.8651(7) 0.046(2) Uani 1 4 a d . . .
H12 H 0.3082 -0.2875 0.8299 0.055 Uiso 1 4 a calc R . .
C13 C 0.2685(10) -0.2524(7) 0.9595(6) 0.040(2) Uani 1 4 a d . . .
H13 H 0.3684 -0.2437 0.9625 0.048 Uiso 1 4 a calc R . .
C14 C 0.2222(11) -0.3363(8) 1.0260(6) 0.044(2) Uani 1 4 a d . . .
O14 O 0.1072(8) -0.3683(6) 1.0376(5) 0.0571(18) Uani 1 4 a d . . .
O15 O 0.3290(8) -0.3721(6) 1.0737(5) 0.0542(19) Uani 1 4 a d . . .
C16 C 0.2953(15) -0.4559(10) 1.1396(8) 0.070(4) Uani 1 4 a d . . .
H16A H 0.3769 -0.4763 1.1705 0.104 Uiso 1 4 a calc R . .
H16B H 0.2572 -0.5228 1.1130 0.104 Uiso 1 4 a calc R . .
H16C H 0.2296 -0.4238 1.1787 0.104 Uiso 1 4 a calc R . .
C17 C 0.1424(12) -0.3910(9) 0.8552(6) 0.047(2) Uani 1 4 a d . . .
O17 O 0.0268(9) -0.3950(7) 0.8306(6) 0.065(2) Uani 1 4 a d . . .
O18 O 0.2171(9) -0.4810(6) 0.8760(5) 0.063(2) Uani 1 4 a d . . .
C19 C 0.1503(16) -0.5905(10) 0.8775(10) 0.078(4) Uani 1 4 a d . . .
H19A H 0.2153 -0.6483 0.8935 0.116 Uiso 1 4 a calc R . .
H19B H 0.1143 -0.6072 0.8214 0.116 Uiso 1 4 a calc R . .
H19C H 0.0767 -0.5891 0.9185 0.116 Uiso 1 4 a calc R . .

loop_
_atom_site_aniso_label
_atom_site_aniso_U_11
_atom_site_aniso_U_22
_atom_site_aniso_U_33
_atom_site_aniso_U_23
_atom_site_aniso_U_13
_atom_site_aniso_U_12
N1 0.036(4) 0.049(4) 0.035(4) 0.007(3) -0.003(3) -0.007(4)
C2 0.036(5) 0.046(5) 0.031(4) 0.007(4) 0.003(4) 0.005(4)
C3 0.059(6) 0.042(5) 0.031(5) -0.001(4) -0.008(5) 0.009(5)
O4 0.110(7) 0.048(4) 0.043(4) 0.006(3) 0.017(5) 0.016(5)
C5 0.078(8) 0.049(6) 0.041(5) -0.004(5) -0.003(6) 0.007(5)
C51 0.103(11) 0.068(7) 0.068(8) -0.010(6) -0.001(8) -0.015(8)
C52 0.058(8) 0.105(11) 0.133(15) 0.001(11) -0.017(10) 0.006(8)
O6 0.101(6) 0.040(4) 0.044(4) 0.008(3) 0.017(4) 0.012(4)
C7 0.045(6) 0.049(5) 0.037(5) 0.005(4) -0.007(5) -0.005(5)
C8 0.034(5) 0.036(4) 0.035(5) -0.001(4) -0.003(4) -0.004(4)
C9 0.058(6) 0.054(5) 0.035(5) 0.003(4) 0.002(5) -0.007(5)
I10 0.1009(7) 0.0860(6) 0.0542(4) 0.0086(4) 0.0086(5) -0.0452(5)
N11 0.062(5) 0.040(4) 0.050(5) 0.004(4) -0.019(4) -0.012(4)
C12 0.036(5) 0.056(6) 0.046(5) -0.002(5) 0.003(5) -0.003(5)
C13 0.032(5) 0.042(5) 0.046(5) 0.003(4) 0.002(4) 0.001(4)
C14 0.059(6) 0.031(4) 0.041(5) 0.001(4) -0.007(5) -0.008(5)
O14 0.051(4) 0.061(4) 0.060(4) 0.011(4) -0.003(4) -0.015(4)
O15 0.064(5) 0.047(4) 0.052(4) 0.010(3) -0.013(4) -0.001(4)
C16 0.087(9) 0.050(6) 0.071(8) 0.018(6) -0.023(8) 0.005(7)
C17 0.060(7) 0.047(5) 0.035(5) -0.007(4) 0.007(5) -0.010(5)
O17 0.066(5) 0.061(5) 0.067(5) -0.003(4) -0.012(4) -0.021(4)
O18 0.069(5) 0.042(4) 0.078(5) -0.008(4) 0.010(5) 0.003(4)
C19 0.100(12) 0.048(6) 0.085(9) -0.006(6) 0.015(9) -0.011(7)

loop_
_atom_type_symbol
_atom_type_description
_atom_type_scat_dispersion_real
_atom_type_scat_dispersion_imag
_atom_type_scat_source
C C 0.0033 0.0016 'International Tables Vol C Tables 4.2.6.8 and 6.1.1.4'
H H 0.0000 0.0000 'International Tables Vol C Tables 4.2.6.8 and 6.1.1.4'
N N 0.0061 0.0033 'International Tables Vol C Tables 4.2.6.8 and 6.1.1.4'
O O 0.0106 0.0060 'International Tables Vol C Tables 4.2.6.8 and 6.1.1.4'
I I -0.4742 1.8119 'International Tables Vol C Tables 4.2.6.8 and 6.1.1.4'

loop_
_geom_angle_atom_site_label_1
_geom_angle_atom_site_label_2
_geom_angle_atom_site_label_3
_geom_angle
_geom_angle_site_symmetry_1
_geom_angle_site_symmetry_3
_geom_angle_publ_flag
N11 N1 C2 108.5(7) . . ?
N11 N1 C8 111.7(7) . . ?
C2 N1 C8 106.3(7) . . ?
N1 C2 C3 105.8(7) . . ?
N1 C2 C13 105.6(7) . . ?
C3 C2 C13 115.1(8) . . ?
N1 C2 H2 110.0 . . ?
C3 C2 H2 110.0 . . ?
C13 C2 H2 110.0 . . ?
O4 C3 C2 116.8(9) . . ?
O4 C3 C7 104.5(7) . . ?
C2 C3 C7 105.5(7) . . ?
O4 C3 H3 109.9 . . ?
C2 C3 H3 109.9 . . ?
C7 C3 H3 109.9 . . ?
C3 O4 C5 110.3(8) . . ?
O4 C5 O6 105.1(8) . . ?
O4 C5 C52 111.8(12) . . ?
O6 C5 C52 110.7(12) . . ?
O4 C5 C51 106.8(10) . . ?
O6 C5 C51 108.3(10) . . ?
C52 C5 C51 113.7(13) . . ?
C5 C51 H51A 109.5 . . ?
C5 C51 H51B 109.5 . . ?
H51A C51 H51B 109.5 . . ?
C5 C51 H51C 109.5 . . ?
H51A C51 H51C 109.5 . . ?
H51B C51 H51C 109.5 . . ?
C5 C52 H52A 109.5 . . ?
C5 C52 H52B 109.5 . . ?
H52A C52 H52B 109.5 . . ?
C5 C52 H52C 109.5 . . ?
H52A C52 H52C 109.5 . . ?
H52B C52 H52C 109.5 . . ?
C7 O6 C5 111.1(7) . . ?
O6 C7 C8 113.2(8) . . ?
O6 C7 C3 104.4(8) . . ?
C8 C7 C3 105.2(7) . . ?
O6 C7 H7 111.2 . . ?
C8 C7 H7 111.2 . . ?
C3 C7 H7 111.2 . . ?
N1 C8 C9 108.0(8) . . ?
N1 C8 C7 102.8(7) . . ?
C9 C8 C7 117.0(7) . . ?
N1 C8 H8 109.5 . . ?
C9 C8 H8 109.5 . . ?
C7 C8 H8 109.5 . . ?
C8 C9 I10 112.1(7) . . ?
C8 C9 H9A 109.2 . . ?
I10 C9 H9A 109.2 . . ?
C8 C9 H9B 109.2 . . ?
I10 C9 H9B 109.2 . . ?
H9A C9 H9B 107.9 . . ?
N1 N11 C12 108.2(7) . . ?
N1 N11 H11 109.8 . . ?
C12 N11 H11 106.9 . . ?
N11 C12 C17 109.6(8) . . ?
N11 C12 C13 106.9(8) . . ?
C17 C12 C13 114.8(8) . . ?
N11 C12 H12 108.5 . . ?
C17 C12 H12 108.5 . . ?
C13 C12 H12 108.5 . . ?
C14 C13 C2 110.0(8) . . ?
C14 C13 C12 115.2(8) . . ?
C2 C13 C12 102.7(7) . . ?
C14 C13 H13 109.6 . . ?
C2 C13 H13 109.6 . . ?
C12 C13 H13 109.6 . . ?
O14 C14 O15 123.0(9) . . ?
O14 C14 C13 126.3(9) . . ?
O15 C14 C13 110.6(8) . . ?
C14 O15 C16 115.1(9) . . ?
O15 C16 H16A 109.5 . . ?
O15 C16 H16B 109.5 . . ?
H16A C16 H16B 109.5 . . ?
O15 C16 H16C 109.5 . . ?
H16A C16 H16C 109.5 . . ?
H16B C16 H16C 109.5 . . ?
O17 C17 O18 124.7(10) . . ?
O17 C17 C12 124.5(10) . . ?
O18 C17 C12 110.8(9) . . ?
C17 O18 C19 117.7(10) . . ?
O18 C19 H19A 109.5 . . ?
O18 C19 H19B 109.5 . . ?
H19A C19 H19B 109.5 . . ?
O18 C19 H19C 109.5 . . ?
H19A C19 H19C 109.5 . . ?
H19B C19 H19C 109.5 . . ?

loop_
_geom_bond_atom_site_label_1
_geom_bond_atom_site_label_2
_geom_bond_distance
_geom_bond_site_symmetry_2
_geom_bond_publ_flag
N1 N11 1.416(11) . ?
N1 C2 1.468(11) . ?
N1 C8 1.484(11) . ?
C2 C3 1.521(13) . ?
C2 C13 1.558(12) . ?
C2 H2 0.9800 . ?
C3 O4 1.401(12) . ?
C3 C7 1.535(13) . ?
C3 H3 0.9800 . ?
O4 C5 1.419(12) . ?
C5 O6 1.441(13) . ?
C5 C52 1.475(17) . ?
C5 C51 1.508(16) . ?
C51 H51A 0.9600 . ?
C51 H51B 0.9600 . ?
C51 H51C 0.9600 . ?
C52 H52A 0.9600 . ?
C52 H52B 0.9600 . ?
C52 H52C 0.9600 . ?
O6 C7 1.403(12) . ?
C7 C8 1.517(12) . ?
C7 H7 0.9800 . ?
C8 C9 1.508(13) . ?
C8 H8 0.9800 . ?
C9 I10 2.140(10) . ?
C9 H9A 0.9700 . ?
C9 H9B 0.9700 . ?
N11 C12 1.480(12) . ?
N11 H11 0.8030 . ?
C12 C17 1.525(13) . ?
C12 C13 1.565(13) . ?
C12 H12 0.9800 . ?
C13 C14 1.495(13) . ?
C13 H13 0.9800 . ?
C14 O14 1.196(12) . ?
C14 O15 1.345(12) . ?
O15 C16 1.455(13) . ?
C16 H16A 0.9600 . ?
C16 H16B 0.9600 . ?
C16 H16C 0.9600 . ?
C17 O17 1.190(13) . ?
C17 O18 1.321(13) . ?
O18 C19 1.438(14) . ?
C19 H19A 0.9600 . ?
C19 H19B 0.9600 . ?
C19 H19C 0.9600 . ?

loop_
_geom_torsion_atom_site_label_1
_geom_torsion_atom_site_label_2
_geom_torsion_atom_site_label_3
_geom_torsion_atom_site_label_4
_geom_torsion
_geom_torsion_site_symmetry_1
_geom_torsion_site_symmetry_2
_geom_torsion_site_symmetry_3
_geom_torsion_site_symmetry_4
_geom_torsion_publ_flag
N11 N1 C2 C3 151.3(8) . . . . ?
C8 N1 C2 C3 31.0(9) . . . . ?
N11 N1 C2 C13 28.8(9) . . . . ?
C8 N1 C2 C13 -91.5(8) . . . . ?
N1 C2 C3 O4 104.9(9) . . . . ?
C13 C2 C3 O4 -138.8(8) . . . . ?
N1 C2 C3 C7 -10.6(10) . . . . ?
C13 C2 C3 C7 105.6(9) . . . . ?
C2 C3 O4 C5 -94.1(10) . . . . ?
C7 C3 O4 C5 22.0(11) . . . . ?
C3 O4 C5 O6 -18.2(12) . . . . ?
C3 O4 C5 C52 101.9(14) . . . . ?
C3 O4 C5 C51 -133.2(11) . . . . ?
O4 C5 O6 C7 6.4(12) . . . . ?
C52 C5 O6 C7 -114.5(11) . . . . ?
C51 C5 O6 C7 120.3(10) . . . . ?
C5 O6 C7 C8 120.4(9) . . . . ?
C5 O6 C7 C3 6.5(11) . . . . ?
O4 C3 C7 O6 -17.1(10) . . . . ?
C2 C3 C7 O6 106.7(8) . . . . ?
O4 C3 C7 C8 -136.5(9) . . . . ?
C2 C3 C7 C8 -12.8(10) . . . . ?
N11 N1 C8 C9 78.7(9) . . . . ?
C2 N1 C8 C9 -163.1(7) . . . . ?
N11 N1 C8 C7 -157.0(7) . . . . ?
C2 N1 C8 C7 -38.8(9) . . . . ?
O6 C7 C8 N1 -82.3(8) . . . . ?
C3 C7 C8 N1 31.1(9) . . . . ?
O6 C7 C8 C9 35.8(12) . . . . ?
C3 C7 C8 C9 149.2(9) . . . . ?
N1 C8 C9 I10 179.0(6) . . . . ?
C7 C8 C9 I10 63.7(10) . . . . ?
C2 N1 N11 C12 -28.0(10) . . . . ?
C8 N1 N11 C12 88.9(9) . . . . ?
N1 N11 C12 C17 140.4(8) . . . . ?
N1 N11 C12 C13 15.5(10) . . . . ?
N1 C2 C13 C14 -141.0(8) . . . . ?
C3 C2 C13 C14 102.7(9) . . . . ?
N1 C2 C13 C12 -17.9(9) . . . . ?
C3 C2 C13 C12 -134.2(8) . . . . ?
N11 C12 C13 C14 121.5(9) . . . . ?
C17 C12 C13 C14 -0.2(12) . . . . ?
N11 C12 C13 C2 1.9(9) . . . . ?
C17 C12 C13 C2 -119.7(9) . . . . ?
C2 C13 C14 O14 61.8(13) . . . . ?
C12 C13 C14 O14 -53.7(14) . . . . ?
C2 C13 C14 O15 -117.5(8) . . . . ?
C12 C13 C14 O15 127.0(9) . . . . ?
O14 C14 O15 C16 1.7(14) . . . . ?
C13 C14 O15 C16 -179.0(9) . . . . ?
N11 C12 C17 O17 -4.1(14) . . . . ?
C13 C12 C17 O17 116.1(11) . . . . ?
N11 C12 C17 O18 174.6(8) . . . . ?
C13 C12 C17 O18 -65.2(11) . . . . ?
O17 C17 O18 C19 -6.7(16) . . . . ?
C12 C17 O18 C19 174.6(10) . . . . ?

loop_
_cod_related_entry_id
_cod_related_entry_database
_cod_related_entry_code
1 ChemSpider 30653895
